data_9013984
loop_
_publ_author_name
'Rastsvetaeva, R. K.'
'Chukanov, N. V.'
'Zadov, A. E.'

_publ_section_title
;
 Refined structure of afwillite from the northern Baikal region
;
_journal_name_full 'Crystallography Reports'
_journal_page_first 418
_journal_page_last 422
_journal_paper_doi 10.1134/S1063774509030080
_journal_volume 54
_journal_year 2009
_chemical_compound_source 'Yoko Dovyrensky massif, northern Baikal region, Russia'
_chemical_formula_sum 'Ca3 H6 O10 Si2'
_chemical_name_mineral Afwillite
_space_group_IT_number 1
_symmetry_space_group_name_Hall 'P 1'
_symmetry_space_group_name_H-M 'P 1'
_cell_angle_alpha 90.08
_cell_angle_beta 126.446
_cell_angle_gamma 89.95
_cell_formula_units_Z 4
_cell_length_a 16.330
_cell_length_b 5.6389
_cell_length_c 11.685
_cell_volume 865.546
_database_code_amcsd 0012415
_exptl_crystal_density_diffrn 2.628
_cod_original_formula_sum 'Ca3 O10 Si2 H6'
_cod_database_code 9013984

loop_
_space_group_symop_operation_xyz
x,y,z

loop_
_atom_site_label
_atom_site_fract_x
_atom_site_fract_y
_atom_site_fract_z
_atom_site_U_iso_or_equiv
_atom_site_type_symbol
_atom_site_attached_hydrogens
Ca1 0.11070 0.48850 0.64750 0.01608 Ca 0
Ca2 0.60790 0.99440 0.64640 0.01368 Ca 0
Ca3 0.11050 0.09010 0.14740 0.01545 Ca 0
Ca4 0.60810 0.59300 0.14630 0.01431 Ca 0
Ca5 0.92490 0.00450 0.56630 0.01292 Ca 0
Ca6 0.42410 0.50460 0.56760 0.01368 Ca 0
Ca7 0.99320 0.51430 0.83070 0.01773 Ca 0
Ca8 0.49170 0.01250 0.82550 0.01469 Ca 0
Ca9 0.42420 0.07790 0.06530 0.01254 Ca 0
Ca10 0.92500 0.57980 0.06890 0.01343 Ca 0
Ca11 0.99250 0.07060 0.33030 0.01786 Ca 0
Ca12 0.49240 0.56930 0.32570 0.01456 Ca 0
OW1 0.84230 0.93160 0.08820 0.01520 O 0
OW2 0.34290 0.44280 0.09330 0.02786 O 0
OW3 0.84240 0.65060 0.58780 0.01773 O 0
OW4 0.34230 0.14460 0.59190 0.02406 O 0
OW5 0.67050 0.01480 0.08950 0.03546 O 0
OW6 0.67460 0.57530 0.59570 0.03306 O 0
OW7 0.17190 0.50950 0.09490 0.02204 O 0
OW8 0.16800 0.07040 0.59100 0.02356 O 0
Si1 0.88480 0.50870 0.35080 0.01634 Si 0
Si2 0.38810 0.03270 0.36120 0.00405 Si 0
Si3 0.13690 0.98730 0.86020 0.01013 Si 0
Si4 0.63350 0.49470 0.85430 0.01444 Si 0
Si5 0.88800 0.06340 0.85830 0.01064 Si 0
Si6 0.38540 0.55920 0.85570 0.01279 Si 0
Si7 0.13480 0.59290 0.35780 0.01039 Si 0
Si8 0.63560 0.09330 0.35660 0.01381 Si 0
O1 0.06540 0.77730 0.75310 0.01646 O 0
O2 0.56560 0.26680 0.75260 0.01393 O 0
O3 0.36280 0.95180 0.20110 0.01773 O 0
O4 0.86300 0.44910 0.20040 0.01773 O 0
O5 0.07530 0.23050 0.78090 0.01646 O 0
O6 0.57380 0.73580 0.77510 0.01646 O 0
O7 0.27930 0.01970 0.33490 0.01267 O 0
O8 0.77730 0.52130 0.33540 0.02026 O 0
O9 0.06550 0.81330 0.25180 0.01646 O 0
O10 0.56550 0.31230 0.25370 0.01393 O 0
O11 0.86320 0.13460 0.70060 0.01773 O 0
O12 0.36240 0.63250 0.70120 0.01773 O 0
O13 0.44410 0.27500 0.41610 0.02280 O 0
O14 0.94620 0.76930 0.42070 0.01393 O 0
O15 0.07670 0.35140 0.27860 0.01140 O 0
O16 0.57280 0.84980 0.27830 0.01900 O 0
O17 0.44540 0.30710 0.91920 0.02153 O 0
O18 0.94530 0.81720 0.91800 0.01393 O 0
O19 0.96010 0.30990 0.46430 0.01646 O 0
O20 0.45930 0.80490 0.46170 0.01393 O 0
O21 0.45890 0.77890 0.95960 0.01646 O 0
O22 0.95990 0.27460 0.96510 0.01393 O 0
O23 0.77840 0.06650 0.83510 0.01393 O 0
O24 0.27910 0.56220 0.83730 0.01773 O 0
O-h1 0.74530 0.48380 0.87080 0.01520 O 0
O-h2 0.24390 0.99040 0.87440 0.01900 O 0
O-h3 0.66550 0.44920 0.01490 0.02153 O 0
O-h4 0.16410 0.63030 0.51370 0.02026 O 0
O-h5 0.16710 0.95520 0.01670 0.01520 O 0
O-h6 0.66880 0.13280 0.51790 0.01646 O 0
O-h7 0.74620 0.09670 0.37530 0.01646 O 0
O-h8 0.24340 0.59750 0.36850 0.01773 O 0
H1 0.75000 0.04000 0.31000 ? H 0
H2 0.76000 0.55000 0.81000 ? H 0
H3 0.24000 0.56000 0.31000 ? H 0
H4 0.24000 0.05000 0.81000 ? H 0
H5 0.21000 0.01000 0.10000 ? H 0
H6 0.32000 0.56000 0.06000 ? H 0
H7 0.82000 0.07000 0.06000 ? H 0
H8 0.70000 0.54000 0.08000 ? H 0
H9 0.81000 0.54000 0.56000 ? H 0
H10 0.34000 -0.01000 0.61000 ? H 0
H11 0.21000 0.56000 0.60000 ? H 0
H12 0.71000 0.05000 0.59000 ? H 0
H13 0.69000 0.43000 0.59000 ? H 0
H14 0.30000 0.20000 0.58000 ? H 0
H15 0.79000 0.70000 0.59000 ? H 0
H16 0.18000 0.66000 0.06000 ? H 0
H17 0.20000 0.09000 0.68000 ? H 0
H18 0.87000 0.76000 0.18000 ? H 0
H19 0.67000 0.25000 0.06000 ? H 0
H20 0.70000 0.49000 0.69000 ? H 0
H21 0.35000 0.36000 0.07000 ? H 0
H22 0.16000 0.44000 0.03000 ? H 0
H23 0.17000 -0.09000 0.57000 ? H 0
H24 0.65000 -0.05000 0.03000 ? H 0

loop_
_cod_changelog_entry_id
_cod_changelog_entry_author
_cod_changelog_entry_date
_cod_changelog_entry_text
1
;cod-tools version 3.8.0
Id: cif_guess_AMCSD_atom_types 9574 2023-05-10 09:00:05Z saulius
;
2023-05-10T18:54:46+03:00
;Derived atom types and hydrogen counts
from atom names that follow the AMCSD naming convention
(Wat == water, O-H == hydroxyl).
;

loop_
_cod_related_entry_id
_cod_related_entry_database
_cod_related_entry_code
1 AMCSD 0012415
